data_2200151
loop_
_publ_author_name
'Yahyi, Abderrahmane'
'Et-touhami, Abdelkader'
'Zidane, Ismail'
'Benchat, Nour-eddine'
'El-Bali, Brahim'
'Bolte, Michael'

_publ_section_title
;
 Redetermination of
 bis[di-<i>n</i>-butylbis(thiophene-2-carboxylato-<i>O</i>,<i>O</i>')tin(VI)
 oxide] at low temperature
;
_journal_issue 4
_journal_name_full 'Acta Crystallographica Section E'
_journal_page_first m148
_journal_page_last m150
_journal_paper_doi 10.1107/S1600536801004214
_journal_volume 57
_journal_year 2001
_chemical_formula_iupac '[Sn4 O2 (C5 H3 O2 S)4 (C4 H9)8]'
_chemical_formula_moiety 'C52 H84 O10 S4 Sn4'
_chemical_formula_sum 'C52 H84 O10 S4 Sn4'
_chemical_formula_weight 1472.19
_chemical_name_common
;
Bis[di-n-butylbis(thiophene-2-carboxylato-O,O')tin(VI)  oxide]
;
_chemical_name_systematic
;
octa-n-butyl-1\k^2^C,2\k^2^C,3\k^2^C,4\k^2^C-di-\m~3~-oxo-
1:2:3\k^3^O;2:3:4:\k^3^O-tetrakis(thiophene-2-carboxylate)-
1\kO;1:2\k^2^O:O';3:4\k^2^O:O';4\kO-tetratin(VI)
;
_space_group_IT_number 4
_symmetry_cell_setting monoclinic
_symmetry_space_group_name_Hall 'P 2yb'
_symmetry_space_group_name_H-M 'P 1 21 1'
_audit_creation_method SHELXL-97
_cell_angle_alpha 90.00
_cell_angle_beta 93.010(10)
_cell_angle_gamma 90.00
_cell_formula_units_Z 2
_cell_length_a 13.495(2)
_cell_length_b 17.324(3)
_cell_length_c 13.471(2)
_cell_measurement_reflns_used 492
_cell_measurement_temperature 173(2)
_cell_measurement_theta_max 25
_cell_measurement_theta_min 1
_cell_volume 3145.0(9)
_computing_cell_refinement SMART
_computing_data_collection 'SMART (Siemens, 1995)'
_computing_data_reduction 'SAINT (Siemens, 1995)'
_computing_molecular_graphics 'XP in SHELXTL-Plus (Siemens, 1991)'
_computing_structure_refinement 'SHELXL97 (Sheldrick, 1997)'
_computing_structure_solution 'SHELXS97 (Sheldrick, 1990)'
_diffrn_ambient_temperature 173(2)
_diffrn_measured_fraction_theta_full .850
_diffrn_measured_fraction_theta_max .850
_diffrn_measurement_device_type 'Siemens CCD three-circle'
_diffrn_measurement_method \w
_diffrn_radiation_monochromator graphite
_diffrn_radiation_source 'fine-focus sealed tube'
_diffrn_radiation_type MoK\a
_diffrn_radiation_wavelength .71073
_diffrn_reflns_av_R_equivalents .015
_diffrn_reflns_av_sigmaI/netI .036
_diffrn_reflns_limit_h_max 16
_diffrn_reflns_limit_h_min -16
_diffrn_reflns_limit_k_max 10
_diffrn_reflns_limit_k_min -21
_diffrn_reflns_limit_l_max 16
_diffrn_reflns_limit_l_min 0
_diffrn_reflns_number 12639
_diffrn_reflns_theta_full 27.24
_diffrn_reflns_theta_max 27.24
_diffrn_reflns_theta_min 1.51
_diffrn_standards_decay_% 0
_diffrn_standards_interval_time 1200
_diffrn_standards_number 83
_exptl_absorpt_coefficient_mu 1.752
_exptl_absorpt_correction_T_max .550
_exptl_absorpt_correction_T_min .470
_exptl_absorpt_correction_type empirical
_exptl_absorpt_process_details '(SADABS; Sheldrick, 1996)'
_exptl_crystal_colour colourless
_exptl_crystal_density_diffrn 1.555
_exptl_crystal_density_method 'not measured'
_exptl_crystal_description block
_exptl_crystal_F_000 1480
_exptl_crystal_size_max .46
_exptl_crystal_size_mid .42
_exptl_crystal_size_min .34
_refine_diff_density_max .47
_refine_diff_density_min -.57
_refine_ls_abs_structure_details 'Flack (1983)'
_refine_ls_abs_structure_Flack .50(2)
_refine_ls_extinction_method none
_refine_ls_goodness_of_fit_ref .96
_refine_ls_hydrogen_treatment constr
_refine_ls_matrix_type full
_refine_ls_number_parameters 653
_refine_ls_number_reflns 8637
_refine_ls_number_restraints 15
_refine_ls_restrained_S_all .97
_refine_ls_R_factor_all .027
_refine_ls_R_factor_gt .022
_refine_ls_shift/su_max .001
_refine_ls_shift/su_mean .000
_refine_ls_structure_factor_coef Fsqd
_refine_ls_weighting_details 'calc w = 1/[\s^2^(Fo^2^)+(0.0240P)^2^] where P = (Fo^2^+2Fc^2^)/3'
_refine_ls_weighting_scheme calc
_refine_ls_wR_factor_ref .049
_reflns_number_gt 7626
_reflns_number_total 8637
_reflns_threshold_expression I>2\s(I)
_cod_data_source_file ci6014.cif
_cod_data_source_block I
_cod_depositor_comments
;
The following automatic conversions were performed:
'_symmetry_cell_setting' value 'Monoclinic' changed to 'monoclinic'
according to '/home/saulius/struct/CIF-dictionaries/cif_core.dic'
dictionary named 'cif_core.dic' version 2.4.1 from 2010-06-29.

Automatic conversion script
Id: cif_fix_enum 1527 2010-12-29 10:47:43Z saulius 

The following automatic conversions were performed:

'_symmetry_cell_setting' value 'Monoclinic' changed to 'monoclinic'
according to /home/saulius/struct/CIF-dictionaries/cif_core.dic
dictionary named 'cif_core.dic' version 2.4.1 from
2010-06-29.

'_exptl_absorpt_correction_type' value 'Empirical'
changed to 'empirical' according to
/home/saulius/struct/CIF-dictionaries/cif_core.dic dictionary named
'cif_core.dic' version 2.4.1 from 2010-06-29.

Automatic conversion script
Id: cif_fix_values 1715 2011-07-08 13:25:40Z adriana 
;
_cod_original_sg_symbol_H-M 'P 21'
_cod_database_code 2200151
_cod_database_fobs_code 2200151

loop_
_symmetry_equiv_pos_as_xyz
'x, y, z'
'-x, y+1/2, -z'

loop_
_atom_site_label
_atom_site_fract_x
_atom_site_fract_y
_atom_site_fract_z
_atom_site_U_iso_or_equiv
_atom_site_adp_type
_atom_site_calc_flag
_atom_site_refinement_flags
_atom_site_occupancy
_atom_site_disorder_assembly
_atom_site_disorder_group
_atom_site_type_symbol
Sn1 .36159(2) .29767(2) .79329(2) .02546(9) Uani d . 1 . . Sn
O1 .23474(19) .3359(2) .8546(2) .0255(8) Uani d . 1 . . O
Sn2 .12516(2) .33406(2) .73123(2) .02596(9) Uani d . 1 . . Sn
O2 .2512(2) .2946(2) .6701(2) .0276(8) Uani d . 1 . . O
Sn3 .19353(2) .36318(2) .99338(2) .02758(9) Uani d . 1 . . Sn
Sn4 .29313(2) .26249(2) .53360(2) .02974(10) Uani d . 1 . . Sn
O11 .4517(2) .3124(3) .9376(2) .0405(12) Uani d . 1 . . O
C11 .4297(3) .3142(3) 1.0261(4) .0308(14) Uani d . 1 . . C
O12 .3455(2) .3315(3) 1.0568(2) .0477(12) Uani d . 1 . . O
C12 .5072(3) .2920(4) 1.1025(3) .0304(12) Uani d . 1 . . C
S13 .48102(10) .29016(12) 1.22583(10) .0485(4) Uani d . 1 . . S
C14 .5976(4) .2620(4) 1.2579(4) .0487(17) Uani d . 1 . . C
H14 .6217 .2540 1.3247 .058 Uiso calc R 1 . . H
C15 .6534(4) .2519(4) 1.1785(4) .0473(17) Uani d . 1 . . C
H15 .7204 .2348 1.1846 .057 Uiso calc R 1 . . H
C16 .6045(3) .2688(4) 1.0858(3) .0318(13) Uani d . 1 . . C
H16 .6327 .2651 1.0229 .038 Uiso calc R 1 . . H
O21 .0354(2) .3200(3) .5862(2) .0411(12) Uani d . 1 . . O
C21 .0564(4) .3077(4) .4987(4) .0327(14) Uani d . 1 . . C
O22 .1376(2) .2808(3) .4732(3) .0586(14) Uani d . 1 . . O
C22 -.0198(3) .3236(4) .4204(3) .0351(14) Uani d . 1 . . C
S23 .00570(11) .31025(14) .29845(11) .0693(7) Uani d . 1 . . S
C24 -.1095(4) .3390(5) .2596(4) .071(2) Uani d . 1 . . C
H24 -.1319 .3413 .1916 .085 Uiso calc R 1 . . H
C25 -.1669(4) .3584(5) .3359(4) .0561(19) Uani d . 1 . . C
H25 -.2337 .3752 .3263 .067 Uiso calc R 1 . . H
C26 -.1173(3) .3513(3) .4311(3) .0246(12) Uani d . 1 . . C
H26 -.1454 .3632 .4925 .029 Uiso calc R 1 . . H
O31 .0530(2) .3857(2) .9093(2) .0305(9) Uani d . 1 . . O
C31 -.0140(4) .4002(4) .9721(4) .0350(14) Uani d . 1 A . C
C32 -.1187(3) .4067(4) .9276(4) .0332(14) Uani d . 1 . . C
O32 .0032(3) .4068(3) 1.0612(3) .0449(11) Uani d . 1 . . O
C33 -.1472(3) .4044(3) .8179(4) .080(2) Uani d P .760(7) A 1 C
H33 -.1067 .3996 .7626 .096 Uiso calc PR .760(7) A 1 H
S33 -.1472(3) .4044(3) .8179(4) .080(2) Uani d P .240(7) A 2 S
C34 -.2571(5) .4116(5) .8208(6) .060(2) Uani d . 1 . . C
H34 -.2982 .4097 .7614 .073 Uiso calc R 1 A 1 H
C35 -.2968(4) .4208(4) .9102(6) .063(2) Uani d . 1 A . C
H35 -.3660 .4266 .9177 .076 Uiso calc R 1 B 1 H
S36 -.21139(12) .42118(14) 1.00797(16) .0522(8) Uani d P .760(7) A 1 S
C36 -.21139(12) .42118(14) 1.00797(16) .0522(8) Uani d P .240(7) A 2 C
H36 -.2140 .4270 1.0779 .063 Uiso calc PR .240(7) A 2 H
O41 .4346(2) .2479(2) .6193(2) .0312(9) Uani d . 1 . . O
C41 .5055(3) .2358(3) .5577(4) .0267(13) Uani d . 1 C . C
C42 .6071(3) .2303(3) .6038(4) .0288(13) Uani d . 1 . . C
O42 .4893(2) .2288(3) .4685(3) .0373(10) Uani d . 1 . . O
C43 .6356(3) .2371(3) .7136(3) .0602(17) Uani d P .808(6) C 1 C
H43 .5947 .2444 .7682 .072 Uiso calc PR .808(6) C 1 H
S43 .6356(3) .2371(3) .7136(3) .0602(17) Uani d P .192(6) C 2 S
C44 .7467(4) .2290(4) .7124(4) .0456(16) Uani d . 1 . . C
H44 .7875 .2324 .7719 .055 Uiso calc R 1 C 1 H
C45 .7853(4) .2169(4) .6255(4) .0472(18) Uani d . 1 C . C
H45 .8544 .2102 .6185 .057 Uiso calc R 1 D 1 H
S46 .70183(12) .21435(13) .52853(13) .0471(7) Uani d P .808(6) C 1 S
C46 .70183(12) .21435(13) .52853(13) .0471(7) Uani d P .192(6) C 2 C
H46 .7060 .2069 .4590 .057 Uiso calc PR .192(6) C 2 H
C101 .4391(3) .3969(3) .7452(4) .0301(13) Uani d . 1 . . C
H10A .5111 .3855 .7480 .036 Uiso calc R 1 . . H
H10B .4183 .4077 .6749 .036 Uiso calc R 1 . . H
C102 .4215(4) .4694(4) .8071(4) .0398(15) Uani d . 1 . . C
H10C .4426 .4589 .8773 .048 Uiso calc R 1 . . H
H10D .3496 .4809 .8043 .048 Uiso calc R 1 . . H
C103 .4775(5) .5404(4) .7716(5) .061(2) Uani d . 1 . . C
H10E .4721 .5826 .8205 .073 Uiso calc R 1 . . H
H10F .5487 .5275 .7677 .073 Uiso calc R 1 . . H
C104 .4365(6) .5679(4) .6701(6) .083(2) Uani d . 1 . . C
H10G .4746 .6126 .6492 .124 Uiso calc R 1 . . H
H10H .3667 .5825 .6743 .124 Uiso calc R 1 . . H
H10I .4418 .5262 .6215 .124 Uiso calc R 1 . . H
C105 .3615(4) .1759(4) .8209(4) .0412(15) Uani d . 1 . . C
H10J .3134 .1670 .8726 .049 Uiso calc R 1 . . H
H10K .3332 .1513 .7594 .049 Uiso calc R 1 . . H
C106 .4512(5) .1314(5) .8512(7) .081(3) Uani d . 1 . . C
H10L .4888 .1609 .9037 .097 Uiso calc R 1 . . H
H10M .4934 .1279 .7935 .097 Uiso calc R 1 . . H
C107 .4348(8) .0502(5) .8899(8) .097(3) Uani d . 1 . . C
H10N .4990 .0283 .9152 .117 Uiso calc R 1 . . H
H10O .3900 .0522 .9457 .117 Uiso calc R 1 . . H
C108 .3917(7) .0007(5) .8115(7) .103(3) Uani d . 1 . . C
H10P .3809 -.0510 .8383 .155 Uiso calc R 1 . . H
H10Q .4371 -.0025 .7572 .155 Uiso calc R 1 . . H
H10R .3282 .0224 .7864 .155 Uiso calc R 1 . . H
C201 .0434(4) .2375(4) .7803(4) .0361(14) Uani d . 1 . . C
H20A .0606 .2287 .8517 .043 Uiso calc R 1 . . H
H20B -.0283 .2496 .7732 .043 Uiso calc R 1 . . H
C202 .0627(5) .1653(4) .7243(5) .0492(17) Uani d . 1 . . C
H20C .1347 .1539 .7294 .059 Uiso calc R 1 . . H
H20D .0429 .1731 .6532 .059 Uiso calc R 1 . . H
C203 .0048(6) .0954(5) .7648(6) .077(2) Uani d . 1 . . C
H20E .0280 .0860 .8347 .092 Uiso calc R 1 . . H
H20F -.0665 .1087 .7643 .092 Uiso calc R 1 . . H
C204 .0162(8) .0246(6) .7082(9) .156(5) Uani d . 1 . . C
H20G -.0210 -.0171 .7384 .234 Uiso calc R 1 . . H
H20H .0866 .0106 .7086 .234 Uiso calc R 1 . . H
H20I -.0094 .0325 .6396 .234 Uiso calc R 1 . . H
C205 .1255(4) .4545(4) .7082(4) .0433(16) Uani d D 1 . . C
H20J .1266 .4791 .7745 .052 Uiso calc R 1 . . H
H20K .1892 .4676 .6790 .052 Uiso calc R 1 . . H
C206 .0464(7) .4922(5) .6465(11) .191(7) Uani d D 1 . . C
H20L -.0186 .4742 .6684 .229 Uiso calc R 1 . . H
H20M .0518 .4756 .5767 .229 Uiso calc R 1 . . H
C207 .0483(8) .5809(5) .6500(11) .170(6) Uani d D 1 . . C
H20N -.0157 .6001 .6204 .203 Uiso calc R 1 . . H
H20O .0525 .5970 .7207 .203 Uiso calc R 1 . . H
C208 .1246(10) .6171(7) .6021(13) .258(11) Uani d D 1 . . C
H20P .1185 .6732 .6091 .387 Uiso calc R 1 . . H
H20Q .1203 .6034 .5314 .387 Uiso calc R 1 . . H
H20R .1888 .6003 .6320 .387 Uiso calc R 1 . . H
C301 .1474(4) .2665(4) 1.0743(4) .0389(14) Uani d . 1 . . C
H30A .1624 .2768 1.1458 .047 Uiso calc R 1 . . H
H30B .0744 .2622 1.0643 .047 Uiso calc R 1 . . H
C302 .1913(5) .1911(4) 1.0500(4) .0545(18) Uani d . 1 . . C
H30C .2644 .1963 1.0534 .065 Uiso calc R 1 . . H
H30D .1702 .1776 .9807 .065 Uiso calc R 1 . . H
C303 .1626(6) .1235(4) 1.1193(6) .078(3) Uani d . 1 . . C
H30E .0894 .1212 1.1217 .093 Uiso calc R 1 . . H
H30F .1852 .0741 1.0913 .093 Uiso calc R 1 . . H
C304 .2079(8) .1327(6) 1.2238(6) .109(3) Uani d . 1 . . C
H30G .1878 .0894 1.2649 .163 Uiso calc R 1 . . H
H30H .1849 .1812 1.2523 .163 Uiso calc R 1 . . H
H30I .2804 .1336 1.2220 .163 Uiso calc R 1 . . H
C305 .2345(4) .4780(4) 1.0278(4) .0428(16) Uani d . 1 . . C
H30J .2448 .4815 1.1010 .051 Uiso calc R 1 . . H
H30K .2998 .4873 .9997 .051 Uiso calc R 1 . . H
C306 .1667(4) .5439(4) .9945(4) .0419(16) Uani d . 1 . . C
H30L .1023 .5380 1.0258 .050 Uiso calc R 1 . . H
H30M .1538 .5409 .9216 .050 Uiso calc R 1 . . H
C307 .2099(5) .6231(4) 1.0212(5) .058(2) Uani d . 1 . . C
H30N .2247 .6256 1.0939 .070 Uiso calc R 1 . . H
H30O .2731 .6298 .9881 .070 Uiso calc R 1 . . H
C308 .1409(5) .6875(5) .9910(6) .071(2) Uani d . 1 . . C
H30P .1714 .7370 1.0104 .106 Uiso calc R 1 . . H
H30Q .0784 .6814 1.0240 .106 Uiso calc R 1 . . H
H30R .1278 .6864 .9188 .106 Uiso calc R 1 . . H
C401 .2607(4) .1442(4) .5065(5) .0524(18) Uani d . 1 . . C
H40A .2086 .1295 .5520 .063 Uiso calc R 1 . . H
H40B .2304 .1408 .4382 .063 Uiso calc R 1 . . H
C402 .3378(5) .0843(4) .5154(5) .059(2) Uani d . 1 . . C
H40C .3689 .0857 .5836 .071 Uiso calc R 1 . . H
H40D .3900 .0964 .4688 .071 Uiso calc R 1 . . H
C403 .3003(5) .0036(5) .4943(6) .074(2) Uani d . 1 . . C
H40E .2689 .0029 .4262 .089 Uiso calc R 1 . . H
H40F .2477 -.0077 .5407 .089 Uiso calc R 1 . . H
C404 .3753(6) -.0614(5) .5021(7) .100(3) Uani d . 1 . . C
H40G .3428 -.1101 .4831 .149 Uiso calc R 1 . . H
H40H .4029 -.0650 .5707 .149 Uiso calc R 1 . . H
H40I .4289 -.0510 .4576 .149 Uiso calc R 1 . . H
C405 .3322(5) .3606(4) .4487(4) .0583(19) Uani d D 1 E . C
H40J .4025 .3730 .4665 .070 Uiso calc R 1 . . H
H40K .3282 .3455 .3778 .070 Uiso calc R 1 . . H
C406 .2728(6) .4336(4) .4584(6) .104(3) Uani d D 1 . . C
H40L .3038 .4658 .5122 .125 Uiso d PR .517(16) E 1 H
H40M .2050 .4199 .4770 .125 Uiso d PR .517(16) E 1 H
H40N .2659 .4447 .5298 .125 Uiso d PR .483(16) E 2 H
H40O .2055 .4258 .4271 .125 Uiso d PR .483(16) E 2 H
C471 .2644(9) .4791(9) .3606(12) .123(9) Uani d PD .517(16) E 1 C
H47A .2381 .4449 .3066 .148 Uiso calc PR .517(16) E 1 H
H47B .2170 .5222 .3671 .148 Uiso calc PR .517(16) E 1 H
C472 .3217(11) .5029(5) .4088(9) .060(5) Uani d PD .483(16) E 2 C
H47C .2936 .5513 .4343 .072 Uiso calc PR .483(16) E 2 H
H47D .3938 .5027 .4269 .072 Uiso calc PR .483(16) E 2 H
C481 .3632(11) .5109(13) .3337(14) .101(8) Uani d PD .517(16) E 1 C
H48A .3551 .5399 .2713 .152 Uiso calc PR .517(16) E 1 H
H48B .4098 .4683 .3255 .152 Uiso calc PR .517(16) E 1 H
H48C .3891 .5453 .3867 .152 Uiso calc PR .517(16) E 1 H
C482 .3061(16) .5008(12) .2980(8) .081(7) Uani d PD .483(16) E 2 C
H48D .3381 .5457 .2692 .122 Uiso calc PR .483(16) E 2 H
H48E .2348 .5019 .2798 .122 Uiso calc PR .483(16) E 2 H
H48F .3351 .4534 .2723 .122 Uiso calc PR .483(16) E 2 H

loop_
_atom_site_aniso_label
_atom_site_aniso_U_11
_atom_site_aniso_U_22
_atom_site_aniso_U_33
_atom_site_aniso_U_12
_atom_site_aniso_U_13
_atom_site_aniso_U_23
Sn1 .02083(16) .0302(2) .02557(17) .00244(16) .00295(13) .00175(16)
O1 .0223(15) .033(2) .0214(15) .0013(16) .0008(13) -.0059(16)
Sn2 .02052(16) .0318(3) .02571(17) .00237(15) .00290(13) -.00017(16)
O2 .0229(16) .036(2) .0238(15) .0035(17) .0036(13) -.0032(17)
Sn3 .02515(17) .0340(3) .02380(17) .00534(16) .00305(14) -.00103(16)
Sn4 .02604(18) .0383(3) .02497(17) .00659(17) .00221(14) -.00421(17)
O11 .0307(19) .068(4) .0229(18) .003(2) .0012(15) .005(2)
C11 .026(3) .032(4) .033(3) .004(2) -.006(2) .004(3)
O12 .0341(19) .075(4) .0338(19) .022(2) -.0014(16) -.001(2)
C12 .032(3) .037(4) .022(2) -.002(2) -.003(2) .002(2)
S13 .0400(7) .0726(13) .0328(7) .0049(8) .0019(6) .0017(8)
C14 .046(3) .066(5) .033(3) .008(3) -.013(2) .011(3)
C15 .030(3) .067(5) .044(3) .010(3) -.002(2) .000(3)
C16 .023(2) .042(4) .029(2) .001(2) -.007(2) .005(3)
O21 .0289(18) .069(4) .0250(18) .0027(19) -.0046(14) -.0050(19)
C21 .029(3) .035(4) .033(3) -.002(3) -.001(2) -.004(3)
O22 .0297(19) .103(4) .041(2) .023(2) -.0110(17) -.024(2)
C22 .028(3) .047(4) .030(3) .002(2) -.001(2) .002(3)
S23 .0455(9) .128(2) .0344(8) .0156(10) .0019(6) -.0060(10)
C24 .053(4) .132(8) .026(3) -.006(4) -.012(3) .007(4)
C25 .035(3) .084(6) .048(3) .011(4) -.006(3) .004(4)
C26 .020(2) .033(4) .020(2) .002(2) -.0036(18) .001(2)
O31 .0210(17) .042(3) .0293(18) .0060(17) .0040(15) .0014(17)
C31 .032(3) .032(4) .042(3) .008(3) .010(3) -.003(3)
C32 .020(3) .029(4) .051(3) .004(2) .006(2) .002(3)
O32 .044(2) .059(3) .032(2) .014(2) .0080(17) .003(2)
C33 .046(3) .053(4) .138(5) .004(2) -.029(3) -.022(3)
S33 .046(3) .053(4) .138(5) .004(2) -.029(3) -.022(3)
C34 .044(4) .055(6) .080(5) .008(4) -.012(4) -.011(4)
C35 .023(3) .058(5) .108(6) -.003(3) .000(3) .010(5)
S36 .0270(10) .0627(18) .0684(15) .0113(9) .0158(9) .0178(12)
C36 .0270(10) .0627(18) .0684(15) .0113(9) .0158(9) .0178(12)
O41 .0244(17) .038(3) .0317(18) .0028(17) .0029(14) -.0021(18)
C41 .024(3) .024(4) .033(3) .002(2) .003(2) -.002(2)
C42 .023(2) .030(4) .035(3) .003(2) .006(2) .008(3)
O42 .033(2) .049(3) .030(2) .0075(19) .0015(15) -.0058(19)
C43 .035(2) .057(4) .086(3) .007(2) -.021(2) .001(3)
S43 .035(2) .057(4) .086(3) .007(2) -.021(2) .001(3)
C44 .035(3) .053(5) .048(3) -.004(3) -.010(3) .011(3)
C45 .023(3) .063(6) .055(4) .010(3) .001(3) .006(4)
S46 .0268(9) .0709(17) .0440(11) .0106(8) .0043(7) .0038(10)
C46 .0268(9) .0709(17) .0440(11) .0106(8) .0043(7) .0038(10)
C101 .028(3) .035(4) .028(3) -.004(2) .001(2) .005(3)
C102 .047(3) .033(4) .039(3) -.008(3) .007(3) -.002(3)
C103 .075(5) .046(5) .063(4) -.004(4) .014(4) -.006(4)
C104 .126(7) .042(5) .081(6) -.007(4) .014(5) .002(4)
C105 .046(4) .032(4) .046(3) .002(3) .010(3) .003(3)
C106 .056(5) .058(7) .125(7) .007(4) -.025(5) .026(6)
C107 .145(9) .030(6) .115(8) -.011(6) -.007(6) .010(5)
C108 .119(7) .057(7) .138(9) .022(5) .053(6) .043(6)
C201 .035(3) .040(4) .034(3) -.008(3) .005(2) .000(3)
C202 .048(4) .039(5) .060(4) -.011(3) .002(3) .004(3)
C203 .104(6) .041(5) .085(6) -.005(5) .006(5) .009(5)
C204 .215(13) .068(8) .185(13) -.040(8) .016(10) .007(8)
C205 .057(4) .039(5) .034(3) .009(3) .001(3) .008(3)
C206 .146(11) .042(8) .38(2) -.019(7) -.065(12) .084(11)
C207 .142(10) .068(10) .30(2) .032(8) -.025(11) .053(11)
C208 .247(17) .184(18) .36(3) .043(13) .195(18) .096(17)
C301 .039(3) .037(4) .041(3) .010(3) .009(2) .004(3)
C302 .072(4) .052(5) .041(3) .007(4) .018(3) -.004(3)
C303 .121(7) .033(6) .082(6) .012(5) .029(5) .016(4)
C304 .190(9) .070(7) .067(6) .024(7) .011(6) .019(5)
C305 .036(3) .053(5) .039(3) .005(3) .003(3) -.008(3)
C306 .043(3) .033(5) .051(4) -.006(3) .009(3) -.003(3)
C307 .081(5) .031(5) .065(4) -.010(4) .023(4) -.016(4)
C308 .086(5) .031(5) .100(6) .003(4) .036(5) -.001(4)
C401 .051(4) .038(5) .067(4) .001(3) .001(3) -.028(4)
C402 .052(4) .045(6) .081(5) .000(4) .019(4) -.001(4)
C403 .063(5) .060(7) .101(6) -.006(4) .014(4) -.017(5)
C404 .088(6) .056(7) .158(9) .000(5) .043(6) -.005(6)
C405 .068(4) .057(5) .052(4) .016(4) .027(3) .016(4)
C406 .114(7) .087(8) .118(8) .055(6) .059(6) .041(6)
C471 .075(13) .21(3) .082(16) .044(14) -.005(11) .026(16)
C472 .069(11) .049(12) .063(10) .010(9) .014(9) .018(8)
C481 .089(14) .099(18) .11(2) -.001(12) -.015(12) .047(14)
C482 .098(17) .087(17) .059(11) -.006(14) -.001(11) .015(11)

loop_
_atom_type_symbol
_atom_type_description
_atom_type_scat_dispersion_real
_atom_type_scat_dispersion_imag
_atom_type_scat_source
C C .0033 .0016 'International Tables Vol C Tables 4.2.6.8 and 6.1.1.4'
H H .0000 .0000 'International Tables Vol C Tables 4.2.6.8 and 6.1.1.4'
O O .0106 .0060 'International Tables Vol C Tables 4.2.6.8 and 6.1.1.4'
S S .1246 .1234 'International Tables Vol C Tables 4.2.6.8 and 6.1.1.4'
Sn Sn -.6537 1.4246 'International Tables Vol C Tables 4.2.6.8 and 6.1.1.4'

loop_
_geom_angle_atom_site_label_1
_geom_angle_atom_site_label_2
_geom_angle_atom_site_label_3
_geom_angle
_geom_angle_publ_flag
O1 Sn1 C101 107.19(18) y
O1 Sn1 C105 103.91(18) y
C101 Sn1 C105 148.4(2) y
O1 Sn1 O2 76.22(11) y
C101 Sn1 O2 96.63(17) y
C105 Sn1 O2 95.8(2) y
O1 Sn1 O11 92.31(12) y
C101 Sn1 O11 85.40(17) y
C105 Sn1 O11 88.1(2) y
O2 Sn1 O11 168.45(12) y
Sn3 O1 Sn1 136.05(14) y
Sn3 O1 Sn2 120.00(13) y
Sn1 O1 Sn2 103.73(12) y
O2 Sn2 C205 105.25(19) y
O2 Sn2 C201 108.50(19) y
C205 Sn2 C201 146.0(2) y
O2 Sn2 O1 76.42(11) y
C205 Sn2 O1 95.26(19) y
C201 Sn2 O1 96.74(17) y
O2 Sn2 O21 92.03(12) y
C205 Sn2 O21 89.1(2) y
C201 Sn2 O21 85.46(17) y
O1 Sn2 O21 168.36(12) y
Sn4 O2 Sn2 137.17(15) y
Sn4 O2 Sn1 119.10(13) y
Sn2 O2 Sn1 103.63(12) y
O1 Sn3 C305 109.88(19) y
O1 Sn3 C301 113.12(19) y
C305 Sn3 C301 135.7(2) y
O1 Sn3 O31 80.62(11) y
C305 Sn3 O31 98.98(19) y
C301 Sn3 O31 97.88(17) y
O1 Sn3 O12 90.26(11) y
C305 Sn3 O12 85.6(2) y
C301 Sn3 O12 84.14(18) y
O31 Sn3 O12 170.74(12) y
O2 Sn4 C401 110.8(2) y
O2 Sn4 C405 110.9(2) y
C401 Sn4 C405 137.1(3) y
O2 Sn4 O41 80.27(12) y
C401 Sn4 O41 98.3(2) y
C405 Sn4 O41 98.2(2) y
O2 Sn4 O22 89.42(12) y
C401 Sn4 O22 83.9(2) y
C405 Sn4 O22 86.9(2) y
O41 Sn4 O22 169.59(12) y
C11 O11 Sn1 133.2(3) y
O11 C11 O12 125.7(4) y
O11 C11 C12 117.6(4) ?
O12 C11 C12 116.7(4) ?
C11 O12 Sn3 138.6(3) y
C16 C12 C11 126.7(4) ?
C16 C12 S13 113.0(3) ?
C11 C12 S13 120.2(3) ?
C14 S13 C12 90.9(2) ?
C15 C14 S13 112.8(4) ?
C15 C14 H14 123.6 ?
S13 C14 H14 123.6 ?
C14 C15 C16 114.7(5) ?
C14 C15 H15 122.6 ?
C16 C15 H15 122.6 ?
C12 C16 C15 108.5(4) ?
C12 C16 H16 125.8 ?
C15 C16 H16 125.8 ?
C21 O21 Sn2 134.3(3) y
O21 C21 O22 124.7(5) y
O21 C21 C22 117.7(4) ?
O22 C21 C22 117.6(4) ?
C21 O22 Sn4 140.3(3) y
C26 C22 C21 127.8(4) ?
C26 C22 S23 112.2(3) ?
C21 C22 S23 119.9(4) ?
C24 S23 C22 91.7(3) ?
C25 C24 S23 113.0(4) ?
C25 C24 H24 123.5 ?
S23 C24 H24 123.5 ?
C24 C25 C26 113.6(5) ?
C24 C25 H25 123.2 ?
C26 C25 H25 123.2 ?
C22 C26 C25 109.5(4) ?
C22 C26 H26 125.3 ?
C25 C26 H26 125.3 ?
C31 O31 Sn3 108.2(3) y
O32 C31 O31 124.0(5) ?
O32 C31 C32 120.8(4) ?
O31 C31 C32 115.2(5) ?
C33 C32 C31 125.0(4) ?
C33 C32 S36 117.7(4) ?
C31 C32 S36 117.3(4) ?
C34 C33 C32 100.1(5) ?
C34 C33 H33 130.0 ?
C32 C33 H33 130.0 ?
C35 C34 C33 118.3(6) ?
C35 C34 H34 120.8 ?
C33 C34 H34 120.8 ?
C34 C35 S36 113.9(4) ?
C34 C35 H35 123.0 ?
S36 C35 H35 123.0 ?
C35 S36 C32 89.9(3) ?
C41 O41 Sn4 109.1(3) y
O42 C41 O41 122.7(4) ?
O42 C41 C42 121.6(4) ?
O41 C41 C42 115.7(4) ?
C41 C42 C43 126.0(4) ?
C41 C42 S46 118.1(4) ?
C43 C42 S46 115.9(3) ?
C44 C43 C42 100.6(4) ?
C44 C43 H43 129.7 ?
C42 C43 H43 129.7 ?
C45 C44 C43 117.5(5) ?
C45 C44 H44 121.2 ?
C43 C44 H44 121.2 ?
C44 C45 S46 114.4(4) ?
C44 C45 H45 122.8 ?
S46 C45 H45 122.8 ?
C45 S46 C42 91.5(3) ?
C102 C101 Sn1 113.8(3) y
C102 C101 H10A 108.8 ?
Sn1 C101 H10A 108.8 ?
C102 C101 H10B 108.8 ?
Sn1 C101 H10B 108.8 ?
H10A C101 H10B 107.7 ?
C101 C102 C103 113.2(5) ?
C101 C102 H10C 108.9 ?
C103 C102 H10C 108.9 ?
C101 C102 H10D 108.9 ?
C103 C102 H10D 108.9 ?
H10C C102 H10D 107.7 ?
C104 C103 C102 111.7(6) ?
C104 C103 H10E 109.3 ?
C102 C103 H10E 109.3 ?
C104 C103 H10F 109.3 ?
C102 C103 H10F 109.3 ?
H10E C103 H10F 108.0 ?
C103 C104 H10G 109.5 ?
C103 C104 H10H 109.5 ?
H10G C104 H10H 109.5 ?
C103 C104 H10I 109.5 ?
H10G C104 H10I 109.5 ?
H10H C104 H10I 109.5 ?
C106 C105 Sn1 123.7(5) ?
C106 C105 H10J 106.4 ?
Sn1 C105 H10J 106.4 ?
C106 C105 H10K 106.4 ?
Sn1 C105 H10K 106.4 ?
H10J C105 H10K 106.5 ?
C105 C106 C107 116.6(7) ?
C105 C106 H10L 108.1 ?
C107 C106 H10L 108.1 ?
C105 C106 H10M 108.1 ?
C107 C106 H10M 108.1 ?
H10L C106 H10M 107.3 ?
C108 C107 C106 110.9(8) ?
C108 C107 H10N 109.5 ?
C106 C107 H10N 109.5 ?
C108 C107 H10O 109.5 ?
C106 C107 H10O 109.5 ?
H10N C107 H10O 108.1 ?
C107 C108 H10P 109.5 ?
C107 C108 H10Q 109.5 ?
H10P C108 H10Q 109.5 ?
C107 C108 H10R 109.5 ?
H10P C108 H10R 109.5 ?
H10Q C108 H10R 109.5 ?
C202 C201 Sn2 113.3(3) ?
C202 C201 H20A 108.9 ?
Sn2 C201 H20A 108.9 ?
C202 C201 H20B 108.9 ?
Sn2 C201 H20B 108.9 ?
H20A C201 H20B 107.7 ?
C201 C202 C203 111.8(5) ?
C201 C202 H20C 109.3 ?
C203 C202 H20C 109.3 ?
C201 C202 H20D 109.3 ?
C203 C202 H20D 109.3 ?
H20C C202 H20D 107.9 ?
C204 C203 C202 113.8(7) ?
C204 C203 H20E 108.8 ?
C202 C203 H20E 108.8 ?
C204 C203 H20F 108.8 ?
C202 C203 H20F 108.8 ?
H20E C203 H20F 107.7 ?
C203 C204 H20G 109.5 ?
C203 C204 H20H 109.5 ?
H20G C204 H20H 109.5 ?
C203 C204 H20I 109.5 ?
H20G C204 H20I 109.5 ?
H20H C204 H20I 109.5 ?
C206 C205 Sn2 121.0(5) ?
C206 C205 H20J 107.1 ?
Sn2 C205 H20J 107.1 ?
C206 C205 H20K 107.1 ?
Sn2 C205 H20K 107.1 ?
H20J C205 H20K 106.8 ?
C205 C206 C207 114.6(8) ?
C205 C206 H20L 108.6 ?
C207 C206 H20L 108.6 ?
C205 C206 H20M 108.6 ?
C207 C206 H20M 108.6 ?
H20L C206 H20M 107.6 ?
C208 C207 C206 116.6(9) ?
C208 C207 H20N 108.2 ?
C206 C207 H20N 108.2 ?
C208 C207 H20O 108.2 ?
C206 C207 H20O 108.2 ?
H20N C207 H20O 107.3 ?
C207 C208 H20P 109.5 ?
C207 C208 H20Q 109.5 ?
H20P C208 H20Q 109.5 ?
C207 C208 H20R 109.5 ?
H20P C208 H20R 109.5 ?
H20Q C208 H20R 109.5 ?
C302 C301 Sn3 117.0(4) ?
C302 C301 H30A 108.0 ?
Sn3 C301 H30A 108.0 ?
C302 C301 H30B 108.0 ?
Sn3 C301 H30B 108.0 ?
H30A C301 H30B 107.3 ?
C301 C302 C303 114.6(5) ?
C301 C302 H30C 108.6 ?
C303 C302 H30C 108.6 ?
C301 C302 H30D 108.6 ?
C303 C302 H30D 108.6 ?
H30C C302 H30D 107.6 ?
C304 C303 C302 112.1(7) ?
C304 C303 H30E 109.2 ?
C302 C303 H30E 109.2 ?
C304 C303 H30F 109.2 ?
C302 C303 H30F 109.2 ?
H30E C303 H30F 107.9 ?
C303 C304 H30G 109.5 ?
C303 C304 H30H 109.5 ?
H30G C304 H30H 109.5 ?
C303 C304 H30I 109.5 ?
H30G C304 H30I 109.5 ?
H30H C304 H30I 109.5 ?
C306 C305 Sn3 119.8(4) ?
C306 C305 H30J 107.4 ?
Sn3 C305 H30J 107.4 ?
C306 C305 H30K 107.4 ?
Sn3 C305 H30K 107.4 ?
H30J C305 H30K 106.9 ?
C305 C306 C307 112.9(5) ?
C305 C306 H30L 109.0 ?
C307 C306 H30L 109.0 ?
C305 C306 H30M 109.0 ?
C307 C306 H30M 109.0 ?
H30L C306 H30M 107.8 ?
C308 C307 C306 112.4(6) ?
C308 C307 H30N 109.1 ?
C306 C307 H30N 109.1 ?
C308 C307 H30O 109.1 ?
C306 C307 H30O 109.1 ?
H30N C307 H30O 107.9 ?
C307 C308 H30P 109.5 ?
C307 C308 H30Q 109.5 ?
H30P C308 H30Q 109.5 ?
C307 C308 H30R 109.5 ?
H30P C308 H30R 109.5 ?
H30Q C308 H30R 109.5 ?
C402 C401 Sn4 122.0(5) ?
C402 C401 H40A 106.8 ?
Sn4 C401 H40A 106.8 ?
C402 C401 H40B 106.8 ?
Sn4 C401 H40B 106.8 ?
H40A C401 H40B 106.7 ?
C401 C402 C403 114.2(6) ?
C401 C402 H40C 108.7 ?
C403 C402 H40C 108.7 ?
C401 C402 H40D 108.7 ?
C403 C402 H40D 108.7 ?
H40C C402 H40D 107.6 ?
C402 C403 C404 117.3(7) ?
C402 C403 H40E 108.0 ?
C404 C403 H40E 108.0 ?
C402 C403 H40F 108.0 ?
C404 C403 H40F 108.0 ?
H40E C403 H40F 107.2 ?
C403 C404 H40G 109.5 ?
C403 C404 H40H 109.5 ?
H40G C404 H40H 109.5 ?
C403 C404 H40I 109.5 ?
H40G C404 H40I 109.5 ?
H40H C404 H40I 109.5 ?
C406 C405 Sn4 118.4(4) ?
C406 C405 H40J 107.7 ?
Sn4 C405 H40J 107.7 ?
C406 C405 H40K 107.7 ?
Sn4 C405 H40K 107.7 ?
H40J C405 H40K 107.1 ?
C405 C406 C471 111.9(7) ?
C405 C406 C472 112.0(6) ?
C471 C406 C472 40.6(7) ?
C405 C406 H40L 109.3 ?
C471 C406 H40L 110.4 ?
C472 C406 H40L 72.8 ?
C405 C406 H40M 108.9 ?
C471 C406 H40M 108.3 ?
C472 C406 H40M 136.0 ?
H40L C406 H40M 108.0 ?
C405 C406 H40N 108.9 ?
C471 C406 H40N 136.7 ?
C472 C406 H40N 109.5 ?
H40L C406 H40N 40.2 ?
H40M C406 H40N 70.4 ?
C405 C406 H40O 109.2 ?
C471 C406 H40O 71.4 ?
C472 C406 H40O 109.1 ?
H40L C406 H40O 136.9 ?
H40M C406 H40O 40.2 ?
H40N C406 H40O 108.0 ?
C481 C471 C406 111.6(9) ?
C481 C471 H40O 148.5 ?
C406 C471 H40O 37.6 ?
C481 C471 H47A 109.3 ?
C406 C471 H47A 109.3 ?
H40O C471 H47A 83.8 ?
C481 C471 H47B 109.3 ?
C406 C471 H47B 109.3 ?
H40O C471 H47B 92.6 ?
H47A C471 H47B 108.0 ?
C482 C472 C406 111.9(9) ?
C482 C472 H40L 149.0 ?
C406 C472 H40L 37.2 ?
C482 C472 H47C 109.2 ?
C406 C472 H47C 109.2 ?
H40L C472 H47C 87.7 ?
C482 C472 H47D 109.2 ?
C406 C472 H47D 109.2 ?
H40L C472 H47D 88.7 ?
H47C C472 H47D 107.9 ?
C471 C481 H48A 109.5 ?
C471 C481 H48B 109.5 ?
H48A C481 H48B 109.5 ?
C471 C481 H48C 109.5 ?
H48A C481 H48C 109.5 ?
H48B C481 H48C 109.5 ?
C472 C482 H48D 109.5 ?
C472 C482 H48E 109.5 ?
H48D C482 H48E 109.5 ?
C472 C482 H48F 109.5 ?
H48D C482 H48F 109.5 ?
H48E C482 H48F 109.5 ?

loop_
_geom_bond_atom_site_label_1
_geom_bond_atom_site_label_2
_geom_bond_site_symmetry_2
_geom_bond_distance
_geom_bond_publ_flag
Sn1 O1 . 2.049(3) y
Sn1 C101 . 2.132(5) y
Sn1 C105 . 2.142(6) y
Sn1 O2 . 2.172(3) y
Sn1 O11 . 2.253(3) y
O1 Sn3 . 2.034(3) y
O1 Sn2 . 2.166(3) y
Sn2 O2 . 2.046(3) y
Sn2 C205 . 2.110(6) y
Sn2 C201 . 2.128(5) y
Sn2 O21 . 2.258(3) y
O2 Sn4 . 2.030(3) y
Sn3 C305 . 2.110(7) y
Sn3 C301 . 2.109(6) y
Sn3 O31 . 2.192(3) y
Sn3 O12 . 2.248(3) y
Sn4 C401 . 2.122(7) y
Sn4 C405 . 2.130(6) y
Sn4 O41 . 2.194(3) y
Sn4 O22 . 2.234(3) y
O11 C11 . 1.244(5) y
C11 O12 . 1.265(5) y
C11 C12 . 1.479(6) ?
C12 C16 . 1.402(6) ?
C12 S13 . 1.717(4) ?
S13 C14 . 1.682(6) ?
C14 C15 . 1.351(7) ?
C14 H14 . .9500 ?
C15 C16 . 1.412(7) ?
C15 H15 . .9500 ?
C16 H16 . .9500 ?
O21 C21 . 1.245(6) y
C21 O22 . 1.255(6) y
C21 C22 . 1.461(7) ?
C22 C26 . 1.415(6) ?
C22 S23 . 1.711(5) ?
S23 C24 . 1.689(6) ?
C24 C25 . 1.360(8) ?
C24 H24 . .9500 ?
C25 C26 . 1.420(7) ?
C25 H25 . .9500 ?
C26 H26 . .9500 ?
O31 C31 . 1.296(6) y
C31 O32 . 1.216(6) y
C31 C32 . 1.509(7) ?
C32 C33 . 1.508(7) ?
C32 S36 . 1.716(5) ?
C33 C34 . 1.491(7) ?
C33 H33 . .9500 ?
C34 C35 . 1.352(9) ?
C34 H34 . .9500 ?
C35 S36 . 1.704(7) ?
C35 H35 . .9500 ?
O41 C41 . 1.316(5) y
C41 O42 . 1.216(6) y
C41 C42 . 1.479(7) ?
C42 C43 . 1.513(7) ?
C42 S46 . 1.695(5) ?
C43 C44 . 1.507(6) ?
C43 H43 . .9500 ?
C44 C45 . 1.323(8) ?
C44 H44 . .9500 ?
C45 S46 . 1.680(6) ?
C45 H45 . .9500 ?
C101 C102 . 1.532(8) ?
C101 H10A . .9900 ?
C101 H10B . .9900 ?
C102 C103 . 1.533(9) ?
C102 H10C . .9900 ?
C102 H10D . .9900 ?
C103 C104 . 1.524(9) ?
C103 H10E . .9900 ?
C103 H10F . .9900 ?
C104 H10G . .9800 ?
C104 H10H . .9800 ?
C104 H10I . .9800 ?
C105 C106 . 1.474(8) ?
C105 H10J . .9900 ?
C105 H10K . .9900 ?
C106 C107 . 1.520(10) ?
C106 H10L . .9900 ?
C106 H10M . .9900 ?
C107 C108 . 1.457(12) ?
C107 H10N . .9900 ?
C107 H10O . .9900 ?
C108 H10P . .9800 ?
C108 H10Q . .9800 ?
C108 H10R . .9800 ?
C201 C202 . 1.490(9) ?
C201 H20A . .9900 ?
C201 H20B . .9900 ?
C202 C203 . 1.556(10) ?
C202 H20C . .9900 ?
C202 H20D . .9900 ?
C203 C204 . 1.457(12) ?
C203 H20E . .9900 ?
C203 H20F . .9900 ?
C204 H20G . .9800 ?
C204 H20H . .9800 ?
C204 H20I . .9800 ?
C205 C206 . 1.472(8) ?
C205 H20J . .9900 ?
C205 H20K . .9900 ?
C206 C207 . 1.536(8) ?
C206 H20L . .9900 ?
C206 H20M . .9900 ?
C207 C208 . 1.394(8) ?
C207 H20N . .9900 ?
C207 H20O . .9900 ?
C208 H20P . .9800 ?
C208 H20Q . .9800 ?
C208 H20R . .9800 ?
C301 C302 . 1.479(8) ?
C301 H30A . .9900 ?
C301 H30B . .9900 ?
C302 C303 . 1.559(9) ?
C302 H30C . .9900 ?
C302 H30D . .9900 ?
C303 C304 . 1.514(11) ?
C303 H30E . .9900 ?
C303 H30F . .9900 ?
C304 H30G . .9800 ?
C304 H30H . .9800 ?
C304 H30I . .9800 ?
C305 C306 . 1.517(9) ?
C305 H30J . .9900 ?
C305 H30K . .9900 ?
C306 C307 . 1.526(9) ?
C306 H30L . .9900 ?
C306 H30M . .9900 ?
C307 C308 . 1.496(10) ?
C307 H30N . .9900 ?
C307 H30O . .9900 ?
C308 H30P . .9800 ?
C308 H30Q . .9800 ?
C308 H30R . .9800 ?
C401 C402 . 1.471(9) ?
C401 H40A . .9900 ?
C401 H40B . .9900 ?
C402 C403 . 1.508(11) ?
C402 H40C . .9900 ?
C402 H40D . .9900 ?
C403 C404 . 1.513(11) ?
C403 H40E . .9900 ?
C403 H40F . .9900 ?
C404 H40G . .9800 ?
C404 H40H . .9800 ?
C404 H40I . .9800 ?
C405 C406 . 1.505(7) ?
C405 H40J . .9900 ?
C405 H40K . .9900 ?
C406 C471 . 1.535(9) ?
C406 C472 . 1.539(8) ?
C406 H40L . .9900 ?
C406 H40M . .9901 ?
C406 H40N . .9900 ?
C406 H40O . .9901 ?
C471 C481 . 1.505(10) ?
C471 H40O . 1.5375 ?
C471 H47A . .9900 ?
C471 H47B . .9900 ?
C472 C482 . 1.498(9) ?
C472 H40L . 1.5641 ?
C472 H47C . .9900 ?
C472 H47D . .9900 ?
C481 H48A . .9800 ?
C481 H48B . .9800 ?
C481 H48C . .9800 ?
C482 H48D . .9800 ?
C482 H48E . .9800 ?
C482 H48F . .9800 ?

loop_
_geom_torsion_atom_site_label_1
_geom_torsion_atom_site_label_2
_geom_torsion_atom_site_label_3
_geom_torsion_atom_site_label_4
_geom_torsion
C101 Sn1 O1 Sn3 -93.6(3)
C105 Sn1 O1 Sn3 80.9(3)
O2 Sn1 O1 Sn3 173.6(3)
O11 Sn1 O1 Sn3 -7.7(3)
C101 Sn1 O1 Sn2 92.13(19)
C105 Sn1 O1 Sn2 -93.4(2)
O2 Sn1 O1 Sn2 -.66(18)
O11 Sn1 O1 Sn2 178.02(16)
Sn3 O1 Sn2 O2 -174.72(18)
Sn1 O1 Sn2 O2 .70(19)
Sn3 O1 Sn2 C205 80.8(2)
Sn1 O1 Sn2 C205 -103.8(2)
Sn3 O1 Sn2 C201 -67.3(2)
Sn1 O1 Sn2 C201 108.2(2)
Sn3 O1 Sn2 O21 -167.5(7)
Sn1 O1 Sn2 O21 7.9(9)
C205 Sn2 O2 Sn4 -84.9(3)
C201 Sn2 O2 Sn4 90.6(3)
O1 Sn2 O2 Sn4 -176.7(3)
O21 Sn2 O2 Sn4 4.7(3)
C205 Sn2 O2 Sn1 91.2(2)
C201 Sn2 O2 Sn1 -93.3(2)
O1 Sn2 O2 Sn1 -.66(18)
O21 Sn2 O2 Sn1 -179.21(17)
O1 Sn1 O2 Sn4 177.62(19)
C101 Sn1 O2 Sn4 71.5(2)
C105 Sn1 O2 Sn4 -79.5(2)
O11 Sn1 O2 Sn4 171.0(7)
O1 Sn1 O2 Sn2 .70(19)
C101 Sn1 O2 Sn2 -105.4(2)
C105 Sn1 O2 Sn2 103.6(2)
O11 Sn1 O2 Sn2 -5.9(9)
Sn1 O1 Sn3 C305 84.1(3)
Sn2 O1 Sn3 C305 -102.3(2)
Sn1 O1 Sn3 C301 -85.0(3)
Sn2 O1 Sn3 C301 88.6(2)
Sn1 O1 Sn3 O31 -179.6(3)
Sn2 O1 Sn3 O31 -6.0(2)
Sn1 O1 Sn3 O12 -1.3(3)
Sn2 O1 Sn3 O12 172.3(2)
Sn2 O2 Sn4 C401 -86.7(3)
Sn1 O2 Sn4 C401 97.7(3)
Sn2 O2 Sn4 C405 82.9(3)
Sn1 O2 Sn4 C405 -92.7(3)
Sn2 O2 Sn4 O41 178.0(3)
Sn1 O2 Sn4 O41 2.41(19)
Sn2 O2 Sn4 O22 -3.5(3)
Sn1 O2 Sn4 O22 -179.1(2)
O1 Sn1 O11 C11 23.4(5)
C101 Sn1 O11 C11 130.5(5)
C105 Sn1 O11 C11 -80.4(5)
O2 Sn1 O11 C11 29.8(11)
Sn1 O11 C11 O12 -23.4(9)
Sn1 O11 C11 C12 154.6(4)
O11 C11 O12 Sn3 2.3(10)
C12 C11 O12 Sn3 -175.8(4)
O1 Sn3 O12 C11 9.2(6)
C305 Sn3 O12 C11 -100.7(7)
C301 Sn3 O12 C11 122.4(7)
O11 C11 C12 C16 .0(9)
O12 C11 C12 C16 178.2(6)
O11 C11 C12 S13 -177.9(4)
O12 C11 C12 S13 .3(8)
C16 C12 S13 C14 1.8(5)
C11 C12 S13 C14 180.0(5)
C12 S13 C14 C15 -2.0(6)
S13 C14 C15 C16 1.7(8)
C11 C12 C16 C15 -179.2(6)
S13 C12 C16 C15 -1.2(7)
C14 C15 C16 C12 -.3(9)
O2 Sn2 O21 C21 -12.1(6)
C205 Sn2 O21 C21 93.2(6)
C201 Sn2 O21 C21 -120.5(6)
O1 Sn2 O21 C21 -19.0(12)
Sn2 O21 C21 O22 18.7(10)
Sn2 O21 C21 C22 -163.1(4)
O21 C21 O22 Sn4 -17.0(12)
C22 C21 O22 Sn4 164.8(5)
O2 Sn4 O22 C21 8.6(7)
C401 Sn4 O22 C21 119.6(7)
C405 Sn4 O22 C21 -102.4(7)
O41 Sn4 O22 C21 16.9(15)
O21 C21 C22 C26 -.7(10)
O22 C21 C22 C26 177.7(6)
O21 C21 C22 S23 178.2(5)
O22 C21 C22 S23 -3.5(9)
C26 C22 S23 C24 -.7(6)
C21 C22 S23 C24 -179.8(6)
C22 S23 C24 C25 .0(7)
S23 C24 C25 C26 .7(9)
C21 C22 C26 C25 -179.8(7)
S23 C22 C26 C25 1.2(7)
C24 C25 C26 C22 -1.2(9)
O1 Sn3 O31 C31 172.9(4)
C305 Sn3 O31 C31 -78.2(4)
C301 Sn3 O31 C31 60.7(4)
Sn3 O31 C31 O32 6.2(8)
Sn3 O31 C31 C32 -172.3(4)
O32 C31 C32 C33 176.0(6)
O31 C31 C32 C33 -5.5(9)
O32 C31 C32 S36 -1.6(8)
O31 C31 C32 S36 176.9(4)
C31 C32 C33 C34 178.8(6)
S36 C32 C33 C34 -3.5(6)
C32 C33 C34 C35 2.7(8)
C33 C34 C35 S36 -1.0(9)
C34 C35 S36 C32 -1.1(6)
C33 C32 S36 C35 2.9(5)
C31 C32 S36 C35 -179.3(5)
O2 Sn4 O41 C41 -170.0(4)
C401 Sn4 O41 C41 80.1(4)
C405 Sn4 O41 C41 -60.1(4)
O22 Sn4 O41 C41 -178.4(9)
Sn4 O41 C41 O42 -4.8(7)
Sn4 O41 C41 C42 175.8(4)
O42 C41 C42 C43 -179.2(6)
O41 C41 C42 C43 .3(8)
O42 C41 C42 S46 .2(8)
O41 C41 C42 S46 179.7(4)
C41 C42 C43 C44 -178.5(6)
S46 C42 C43 C44 2.0(6)
C42 C43 C44 C45 -1.9(8)
C43 C44 C45 S46 1.2(8)
C44 C45 S46 C42 .1(6)
C41 C42 S46 C45 179.1(5)
C43 C42 S46 C45 -1.4(5)
O1 Sn1 C101 C102 29.7(4)
C105 Sn1 C101 C102 -140.1(4)
O2 Sn1 C101 C102 107.3(4)
O11 Sn1 C101 C102 -61.3(4)
Sn1 C101 C102 C103 -179.9(4)
C101 C102 C103 C104 68.1(7)
O1 Sn1 C105 C106 -139.6(6)
C101 Sn1 C105 C106 30.4(8)
O2 Sn1 C105 C106 143.2(6)
O11 Sn1 C105 C106 -47.6(6)
Sn1 C105 C106 C107 166.7(6)
C105 C106 C107 C108 65.7(11)
O2 Sn2 C201 C202 -26.3(4)
C205 Sn2 C201 C202 145.9(4)
O1 Sn2 C201 C202 -104.2(4)
O21 Sn2 C201 C202 64.3(4)
Sn2 C201 C202 C203 177.9(5)
C201 C202 C203 C204 176.2(7)
O2 Sn2 C205 C206 117.3(8)
C201 Sn2 C205 C206 -55.0(9)
O1 Sn2 C205 C206 -165.3(8)
O21 Sn2 C205 C206 25.5(8)
Sn2 C205 C206 C207 171.0(7)
C205 C206 C207 C208 71.6(18)
O1 Sn3 C301 C302 28.6(5)
C305 Sn3 C301 C302 -136.7(5)
O31 Sn3 C301 C302 111.7(5)
O12 Sn3 C301 C302 -59.2(5)
Sn3 C301 C302 C303 174.1(5)
C301 C302 C303 C304 -68.5(9)
O1 Sn3 C305 C306 84.6(4)
C301 Sn3 C305 C306 -109.7(5)
O31 Sn3 C305 C306 1.4(4)
O12 Sn3 C305 C306 173.3(4)
Sn3 C305 C306 C307 -177.2(4)
C305 C306 C307 C308 -178.1(5)
O2 Sn4 C401 C402 -101.7(5)
C405 Sn4 C401 C402 92.6(6)
O41 Sn4 C401 C402 -19.0(6)
O22 Sn4 C401 C402 171.2(6)
Sn4 C401 C402 C403 179.4(5)
C401 C402 C403 C404 -179.9(7)
O2 Sn4 C405 C406 -37.4(7)
C401 Sn4 C405 C406 128.3(6)
O41 Sn4 C405 C406 -120.1(6)
O22 Sn4 C405 C406 50.8(6)
Sn4 C405 C406 C471 -147.0(7)
Sn4 C405 C406 C472 169.1(7)
C405 C406 C471 C481 -67.3(18)
C472 C406 C471 C481 31.5(14)
C405 C406 C472 C482 76.7(15)
C471 C406 C472 C482 -21.7(13)
